data_7715529
loop_
_publ_author_name
'Kouck&#xfd;, Filip'
'Dobrovoln&#xe1;, Tereza'
'Kotek, Jan'
'C&#xed;sa&#x159;ov&#xe1;, Ivana'
'Havl&#xed;&#x10d;kov&#xe1;, Jana'
'Li&#x161;ka, Alan'
'Kub&#xed;&#x10d;ek, Vojt&#x11b;ch'
'Hermann, Petr'

_publ_section_title
;
 Transition metal complexes of the (2,2,2-trifluoroethyl)phosphinate NOTA
 analogue as potential contrast agents for <sup>19</sup>F magnetic
 resonance imaging.
;
_journal_issue 22
_journal_name_full 'Dalton transactions (Cambridge, England : 2003)'
_journal_page_first 9267
_journal_page_last 9285
_journal_paper_doi 10.1039/d4dt00507d
_journal_volume 53
_journal_year 2024
_chemical_formula_moiety 'C15 H24 F9 Mn N3 O6 P3, 2(Cl), 3(H2 O), 3(H4 N)'
_chemical_formula_sum 'C15 H42 Cl2 F9 Mn N6 O9 P3'
_chemical_formula_weight 840.29
_space_group_crystal_system monoclinic
_space_group_IT_number 14
_space_group_name_Hall '-P 2yn'
_space_group_name_H-M_alt 'P 1 21/n 1'
_atom_sites_solution_hydrogens mixed
_atom_sites_solution_primary direct
_atom_sites_solution_secondary difmap
_audit_creation_method SHELXL-2017/1
_audit_update_record
;
2024-01-20 deposited with the CCDC.	2024-03-26 downloaded from the CCDC.
;
_cell_angle_alpha 90
_cell_angle_beta 92.0700(10)
_cell_angle_gamma 90
_cell_formula_units_Z 4
_cell_length_a 16.6902(5)
_cell_length_b 11.6001(4)
_cell_length_c 17.4365(6)
_cell_measurement_reflns_used 9549
_cell_measurement_temperature 120(2)
_cell_measurement_theta_max 27.5088
_cell_measurement_theta_min 2.3376
_cell_volume 3373.64(19)
_computing_cell_refinement 'SAINT V8.40B (Bruker AXS LLC, 2019)'
_computing_data_collection 'Bruker Instrument Service vV6.2.16'
_computing_data_reduction 'SAINT V8.40B (Bruker AXS LLC, 2019)'
_computing_structure_refinement 'SHELXL-2017/1 (Sheldrick, 2017)'
_computing_structure_solution 'XT, VERSION 2018/2'
_diffrn_ambient_temperature 120(2)
_diffrn_detector_area_resol_mean 7.3910
_diffrn_measured_fraction_theta_full 0.999
_diffrn_measured_fraction_theta_max 0.998
_diffrn_measurement_device_type 'Bruker D8 VENTURE'
_diffrn_measurement_method '\f and \w scans'
_diffrn_radiation_type MoK\a
_diffrn_radiation_wavelength 0.71073
_diffrn_reflns_av_R_equivalents 0.0218
_diffrn_reflns_av_unetI/netI 0.0144
_diffrn_reflns_Laue_measured_fraction_full 0.999
_diffrn_reflns_Laue_measured_fraction_max 0.998
_diffrn_reflns_limit_h_max 20
_diffrn_reflns_limit_h_min -21
_diffrn_reflns_limit_k_max 15
_diffrn_reflns_limit_k_min -15
_diffrn_reflns_limit_l_max 22
_diffrn_reflns_limit_l_min -22
_diffrn_reflns_number 52478
_diffrn_reflns_point_group_measured_fraction_full 0.999
_diffrn_reflns_point_group_measured_fraction_max 0.998
_diffrn_reflns_theta_full 25.242
_diffrn_reflns_theta_max 27.509
_diffrn_reflns_theta_min 2.109
_diffrn_source 'microfocus sealed tube'
_exptl_absorpt_coefficient_mu 0.792
_exptl_absorpt_correction_T_max 0.91
_exptl_absorpt_correction_T_min 0.87
_exptl_absorpt_correction_type multi-scan
_exptl_absorpt_process_details
;
Krause, L., Herbst-Irmer, R., Sheldrick, G. M., Stalke, D. (2015).
"Comparison of silver and molybdenum microfocus X-ray sources for
single-crystal structure determination"
J. Appl. Cryst. 48, 3-10.
doi:10.1107/S1600576714022985
;
_exptl_crystal_colour colourless
_exptl_crystal_density_diffrn 1.654
_exptl_crystal_description prism
_exptl_crystal_F_000 1724
_exptl_crystal_size_max 0.259
_exptl_crystal_size_mid 0.176
_exptl_crystal_size_min 0.120
_refine_diff_density_max 1.088
_refine_diff_density_min -0.401
_refine_diff_density_rms 0.066
_refine_ls_extinction_method none
_refine_ls_goodness_of_fit_ref 1.061
_refine_ls_hydrogen_treatment mixed
_refine_ls_matrix_type full
_refine_ls_number_parameters 470
_refine_ls_number_reflns 7735
_refine_ls_number_restraints 0
_refine_ls_restrained_S_all 1.061
_refine_ls_R_factor_all 0.0308
_refine_ls_R_factor_gt 0.0288
_refine_ls_shift/su_max 0.001
_refine_ls_shift/su_mean 0.000
_refine_ls_structure_factor_coef Fsqd
_refine_ls_weighting_details 'w=1/[\s^2^(Fo^2^)+(0.0384P)^2^+3.8790P] where P=(Fo^2^+2Fc^2^)/3'
_refine_ls_weighting_scheme calc
_refine_ls_wR_factor_gt 0.0808
_refine_ls_wR_factor_ref 0.0823
_reflns_Friedel_coverage 0.000
_reflns_number_gt 7231
_reflns_number_total 7735
_reflns_threshold_expression 'I > 2\s(I)'
_cod_data_source_file d4dt00507d2.cif
_cod_data_source_block mnnotpf
_cod_depositor_comments
;
The following automatic conversions were performed:

data item '_exptl_absorpt_correction_type' value 'Multi-Scan' was
changed to 'multi-scan' in accordance with the
/home/data/users/saulius/crontab/automatic-downloads/rss-feeds/RSC/lib/dictionaries/cif_core.dic
dictionary named 'cif_core.dic' version 2.4.2 last updated on
2011-04-26.

Automatic conversion script
Id: cif_fix_values 8170 2020-07-09 18:12:32Z antanas 

 Adding full bibliography for 7715524--7715535.cif.
;
_cod_original_sg_symbol_H-M 'P 21/n'
_cod_database_code 7715529
_shelx_shelxl_version_number 2017/1
_shelx_space_group_comment
;
The symmetry employed for this shelxl refinement is uniquely defined
by the following loop, which should always be used as a source of
symmetry information in preference to the above space-group names.
They are only intended as comments.
;
_shelx_estimated_absorpt_t_min 0.821
_shelx_estimated_absorpt_t_max 0.911

loop_
_space_group_symop_operation_xyz
'x, y, z'
'-x+1/2, y+1/2, -z+1/2'
'-x, -y, -z'
'x-1/2, -y-1/2, z-1/2'

loop_
_atom_site_label
_atom_site_type_symbol
_atom_site_fract_x
_atom_site_fract_y
_atom_site_fract_z
_atom_site_U_iso_or_equiv
_atom_site_adp_type
_atom_site_occupancy
_atom_site_site_symmetry_order
_atom_site_calc_flag
_atom_site_refinement_flags_posn
_atom_site_refinement_flags_adp
_atom_site_refinement_flags_occupancy
_atom_site_disorder_assembly
_atom_site_disorder_group
Mn1 Mn 0.24765(2) 0.26370(2) 0.45992(2) 0.01235(7) Uani 1 1 d . . . . .
N1 N 0.18747(8) 0.44380(12) 0.48324(8) 0.0150(3) Uani 1 1 d . . . . .
C2 C 0.25050(10) 0.52740(15) 0.46258(10) 0.0170(3) Uani 1 1 d . . . . .
H21 H 0.231472 0.606606 0.472677 0.020 Uiso 1 1 calc R U . . .
H22 H 0.259976 0.521025 0.407016 0.020 Uiso 1 1 calc R U . . .
C3 C 0.32903(10) 0.50701(15) 0.50761(10) 0.0171(3) Uani 1 1 d . . . . .
H31 H 0.370664 0.559436 0.488534 0.021 Uiso 1 1 calc R U . . .
H32 H 0.321751 0.524652 0.562473 0.021 Uiso 1 1 calc R U . . .
N4 N 0.35599(8) 0.38531(12) 0.49973(8) 0.0145(3) Uani 1 1 d . . . . .
C5 C 0.38241(10) 0.33375(15) 0.57457(9) 0.0170(3) Uani 1 1 d . . . . .
H51 H 0.426310 0.380926 0.597893 0.020 Uiso 1 1 calc R U . . .
H52 H 0.403650 0.255356 0.565758 0.020 Uiso 1 1 calc R U . . .
C6 C 0.31402(10) 0.32669(16) 0.62996(9) 0.0180(3) Uani 1 1 d . . . . .
H61 H 0.332001 0.282772 0.676124 0.022 Uiso 1 1 calc R U . . .
H62 H 0.299526 0.405407 0.646447 0.022 Uiso 1 1 calc R U . . .
N7 N 0.24204(9) 0.26956(13) 0.59379(8) 0.0159(3) Uani 1 1 d . . . . .
C8 C 0.16748(10) 0.33630(16) 0.60640(10) 0.0184(3) Uani 1 1 d . . . . .
H81 H 0.162190 0.348736 0.662163 0.022 Uiso 1 1 calc R U . . .
H82 H 0.120712 0.290508 0.587640 0.022 Uiso 1 1 calc R U . . .
C9 C 0.16629(10) 0.45340(15) 0.56569(9) 0.0177(3) Uani 1 1 d . . . . .
H91 H 0.112163 0.487644 0.568680 0.021 Uiso 1 1 calc R U . . .
H92 H 0.204803 0.505803 0.592539 0.021 Uiso 1 1 calc R U . . .
C10 C 0.11522(10) 0.45958(15) 0.43195(9) 0.0165(3) Uani 1 1 d . . . . .
H101 H 0.106152 0.542877 0.422817 0.020 Uiso 1 1 calc R U . . .
H102 H 0.067698 0.428231 0.457178 0.020 Uiso 1 1 calc R U . . .
P1 P 0.12720(2) 0.38631(4) 0.34001(2) 0.01454(9) Uani 1 1 d . . . . .
O11 O 0.17105(8) 0.27544(11) 0.36036(7) 0.0213(3) Uani 1 1 d . . . . .
O12 O 0.16371(8) 0.46100(12) 0.28011(7) 0.0216(3) Uani 1 1 d . . . . .
C11 C 0.02598(10) 0.34608(15) 0.30822(10) 0.0177(3) Uani 1 1 d . . . . .
H111 H 0.029315 0.280270 0.272328 0.021 Uiso 1 1 calc R U . . .
H112 H -0.003277 0.319366 0.353297 0.021 Uiso 1 1 calc R U . . .
C12 C -0.02159(11) 0.44001(17) 0.26950(11) 0.0215(4) Uani 1 1 d . . . . .
F121 F -0.01993(7) 0.53888(10) 0.31079(7) 0.0269(2) Uani 1 1 d . . . . .
F122 F 0.00493(7) 0.46687(11) 0.20017(6) 0.0300(3) Uani 1 1 d . . . . .
F123 F -0.09945(7) 0.41215(12) 0.25943(8) 0.0377(3) Uani 1 1 d . . . . .
C20 C 0.42108(10) 0.37907(15) 0.44459(10) 0.0163(3) Uani 1 1 d . . . . .
H201 H 0.472875 0.396504 0.471565 0.020 Uiso 1 1 calc R U . . .
H202 H 0.411852 0.437941 0.404124 0.020 Uiso 1 1 calc R U . . .
P2 P 0.42638(2) 0.23735(4) 0.40046(2) 0.01365(9) Uani 1 1 d . . . . .
O21 O 0.33978(7) 0.19720(10) 0.38966(7) 0.0164(2) Uani 1 1 d . . . . .
O22 O 0.48188(8) 0.15836(11) 0.44494(7) 0.0205(3) Uani 1 1 d . . . . .
C21 C 0.46215(10) 0.26346(16) 0.30471(10) 0.0182(3) Uani 1 1 d . . . . .
H211 H 0.449847 0.194845 0.272636 0.022 Uiso 1 1 calc R U . . .
H212 H 0.431850 0.329195 0.281952 0.022 Uiso 1 1 calc R U . . .
C22 C 0.54980(11) 0.28888(18) 0.30087(11) 0.0246(4) Uani 1 1 d . . . . .
F221 F 0.57409(7) 0.37007(12) 0.35184(8) 0.0352(3) Uani 1 1 d . . . . .
F222 F 0.59572(7) 0.19624(12) 0.31462(8) 0.0363(3) Uani 1 1 d . . . . .
F223 F 0.56866(8) 0.32848(14) 0.23159(7) 0.0424(3) Uani 1 1 d . . . . .
C30 C 0.23522(11) 0.15021(15) 0.62340(9) 0.0179(3) Uani 1 1 d . . . . .
H301 H 0.209309 0.151741 0.673571 0.022 Uiso 1 1 calc R U . . .
H302 H 0.289489 0.116876 0.631390 0.022 Uiso 1 1 calc R U . . .
P3 P 0.17639(3) 0.05950(4) 0.55647(2) 0.01641(9) Uani 1 1 d . . . . .
O31 O 0.20193(8) 0.09585(11) 0.47722(7) 0.0185(2) Uani 1 1 d . . . . .
O32 O 0.08806(8) 0.06409(12) 0.56907(8) 0.0241(3) Uani 1 1 d . . . . .
C31 C 0.21390(11) -0.08646(16) 0.57134(10) 0.0206(3) Uani 1 1 d . . . . .
H311 H 0.188965 -0.136388 0.531089 0.025 Uiso 1 1 calc R U . . .
H312 H 0.272345 -0.085889 0.563473 0.025 Uiso 1 1 calc R U . . .
C32 C 0.20018(12) -0.14061(18) 0.64736(11) 0.0252(4) Uani 1 1 d . . . . .
F321 F 0.23753(9) -0.08334(12) 0.70517(7) 0.0376(3) Uani 1 1 d . . . . .
F322 F 0.12255(8) -0.14630(13) 0.66482(8) 0.0428(4) Uani 1 1 d . . . . .
F323 F 0.22797(9) -0.24919(11) 0.65139(9) 0.0401(3) Uani 1 1 d . . . . .
N1A N 0.24636(11) 0.66455(15) 0.26516(9) 0.0214(3) Uani 1 1 d . . . . .
H11A H 0.2203(18) 0.599(3) 0.2670(17) 0.046(8) Uiso 1 1 d . . . . .
H12A H 0.2231(16) 0.714(2) 0.2984(15) 0.033(7) Uiso 1 1 d . . . . .
H13A H 0.298(2) 0.651(3) 0.2776(17) 0.051(8) Uiso 1 1 d . . . . .
H14A H 0.2426(19) 0.689(3) 0.216(2) 0.054(9) Uiso 1 1 d . . . . .
N2A N 0.68628(9) 0.05181(13) 0.61782(9) 0.0151(3) Uani 1 1 d . . . . .
H21A H 0.656319 0.102546 0.596588 0.018 Uiso 1 1 d R U . . .
H22A H 0.681579 -0.018101 0.602580 0.018 Uiso 1 1 d R U . . .
H23A H 0.7303(17) 0.075(2) 0.6141(15) 0.034(7) Uiso 1 1 d . . . . .
H24A H 0.6769(16) 0.051(2) 0.6634(16) 0.032(7) Uiso 1 1 d . . . . .
N3A N -0.04721(11) -0.03973(16) 0.62495(10) 0.0225(3) Uani 1 1 d . . . . .
H31A H 0.000(2) -0.023(3) 0.6101(17) 0.048(8) Uiso 1 1 d . . . . .
H32A H -0.0450(16) -0.056(2) 0.6733(17) 0.033(7) Uiso 1 1 d . . . . .
H33A H -0.079(2) 0.022(3) 0.6182(19) 0.062(10) Uiso 1 1 d . . . . .
H34A H -0.062(2) -0.089(3) 0.597(2) 0.072(12) Uiso 1 1 d . . . . .
Cl1 Cl 0.14587(2) 0.80280(4) 0.38571(2) 0.01909(9) Uani 1 1 d . . . . .
Cl2 Cl 0.42842(2) 0.59874(3) 0.30424(2) 0.01608(9) Uani 1 1 d . . . . .
O1W O 0.59645(9) 0.22912(13) 0.55500(9) 0.0292(3) Uani 1 1 d . . . . .
H11W H 0.557(2) 0.211(3) 0.524(2) 0.060(10) Uiso 1 1 d . . . . .
H12W H 0.578(2) 0.274(3) 0.592(2) 0.062(10) Uiso 1 1 d . . . . .
O2W O 0.39543(9) 0.01520(14) 0.54500(9) 0.0273(3) Uani 1 1 d . . . . .
H21W H 0.4217(18) 0.060(3) 0.5141(18) 0.046(8) Uiso 1 1 d . . . . .
H22W H 0.4266(19) -0.035(3) 0.5611(18) 0.050(9) Uiso 1 1 d . . . . .
O3W O -0.00276(11) 0.23411(15) 0.49261(9) 0.0323(3) Uani 1 1 d . . . . .
H31W H 0.0274(18) 0.184(3) 0.5197(17) 0.041(8) Uiso 1 1 d . . . . .
H32W H -0.045(2) 0.240(3) 0.5180(19) 0.052(9) Uiso 1 1 d . . . . .

loop_
_atom_site_aniso_label
_atom_site_aniso_U_11
_atom_site_aniso_U_22
_atom_site_aniso_U_33
_atom_site_aniso_U_23
_atom_site_aniso_U_13
_atom_site_aniso_U_12
Mn1 0.01325(12) 0.01356(12) 0.01027(12) -0.00033(8) 0.00096(9) 0.00139(9)
N1 0.0161(6) 0.0170(7) 0.0118(6) -0.0005(5) 0.0005(5) 0.0020(5)
C2 0.0190(8) 0.0146(8) 0.0173(8) 0.0006(6) -0.0001(6) 0.0012(6)
C3 0.0190(8) 0.0140(8) 0.0182(8) -0.0028(6) -0.0009(6) 0.0003(6)
N4 0.0162(7) 0.0148(7) 0.0125(6) -0.0012(5) 0.0005(5) 0.0016(5)
C5 0.0174(8) 0.0202(8) 0.0133(7) -0.0016(6) -0.0026(6) 0.0020(6)
C6 0.0215(8) 0.0208(8) 0.0116(7) -0.0024(6) -0.0012(6) 0.0021(7)
N7 0.0174(7) 0.0175(7) 0.0130(6) 0.0002(5) 0.0015(5) 0.0024(5)
C8 0.0193(8) 0.0227(9) 0.0134(7) -0.0002(6) 0.0044(6) 0.0047(7)
C9 0.0199(8) 0.0206(8) 0.0128(7) -0.0030(6) 0.0021(6) 0.0049(6)
C10 0.0165(8) 0.0180(8) 0.0151(7) -0.0008(6) 0.0000(6) 0.0039(6)
P1 0.01416(19) 0.0168(2) 0.01264(19) -0.00029(15) -0.00016(15) 0.00232(15)
O11 0.0242(6) 0.0226(6) 0.0165(6) -0.0046(5) -0.0055(5) 0.0097(5)
O12 0.0207(6) 0.0284(7) 0.0157(6) -0.0004(5) 0.0024(5) -0.0055(5)
C11 0.0169(8) 0.0172(8) 0.0190(8) 0.0022(6) -0.0009(6) -0.0005(6)
C12 0.0166(8) 0.0255(9) 0.0222(9) 0.0025(7) -0.0012(6) 0.0017(7)
F121 0.0280(6) 0.0227(6) 0.0302(6) 0.0001(5) 0.0028(5) 0.0093(4)
F122 0.0337(6) 0.0386(7) 0.0176(5) 0.0079(5) -0.0017(4) 0.0082(5)
F123 0.0164(5) 0.0465(8) 0.0494(8) 0.0064(6) -0.0098(5) 0.0008(5)
C20 0.0165(8) 0.0166(8) 0.0161(8) -0.0013(6) 0.0021(6) -0.0015(6)
P2 0.01299(19) 0.0157(2) 0.01234(19) -0.00051(15) 0.00119(15) 0.00091(15)
O21 0.0147(5) 0.0175(6) 0.0171(6) -0.0036(5) 0.0032(4) -0.0008(4)
O22 0.0209(6) 0.0217(6) 0.0188(6) 0.0008(5) -0.0005(5) 0.0053(5)
C21 0.0172(8) 0.0242(9) 0.0135(8) -0.0009(6) 0.0023(6) 0.0001(6)
C22 0.0209(9) 0.0321(10) 0.0211(9) -0.0060(8) 0.0063(7) -0.0039(7)
F221 0.0267(6) 0.0419(7) 0.0375(7) -0.0159(6) 0.0078(5) -0.0142(5)
F222 0.0181(6) 0.0438(8) 0.0472(8) -0.0101(6) 0.0044(5) 0.0058(5)
F223 0.0379(7) 0.0616(9) 0.0288(7) 0.0006(6) 0.0185(6) -0.0144(7)
C30 0.0214(8) 0.0200(8) 0.0125(7) 0.0021(6) 0.0019(6) 0.0027(6)
P3 0.0186(2) 0.0177(2) 0.01316(19) 0.00314(16) 0.00263(15) 0.00094(16)
O31 0.0250(6) 0.0173(6) 0.0135(6) 0.0018(5) 0.0024(5) -0.0020(5)
O32 0.0198(6) 0.0262(7) 0.0265(7) 0.0056(5) 0.0048(5) 0.0015(5)
C31 0.0251(9) 0.0183(8) 0.0185(8) 0.0034(7) 0.0026(7) 0.0017(7)
C32 0.0224(9) 0.0263(10) 0.0268(9) 0.0109(8) 0.0003(7) -0.0009(7)
F321 0.0480(8) 0.0448(8) 0.0196(6) 0.0094(5) -0.0034(5) -0.0061(6)
F322 0.0242(6) 0.0550(9) 0.0498(8) 0.0321(7) 0.0084(6) -0.0011(6)
F323 0.0447(8) 0.0265(6) 0.0488(8) 0.0196(6) -0.0002(6) 0.0035(6)
N1A 0.0242(8) 0.0226(8) 0.0175(8) 0.0020(6) 0.0027(6) -0.0024(6)
N2A 0.0138(7) 0.0162(7) 0.0153(7) 0.0046(5) 0.0016(5) 0.0016(5)
N3A 0.0255(9) 0.0226(8) 0.0193(8) 0.0049(7) -0.0003(6) -0.0037(7)
Cl1 0.01722(19) 0.0205(2) 0.01955(19) -0.00010(15) 0.00024(14) 0.00145(15)
Cl2 0.01903(19) 0.01673(18) 0.01237(17) 0.00278(14) -0.00092(14) -0.00019(14)
O1W 0.0288(8) 0.0265(7) 0.0315(8) -0.0029(6) -0.0071(6) 0.0039(6)
O2W 0.0231(7) 0.0276(7) 0.0313(8) 0.0068(6) 0.0026(6) 0.0067(6)
O3W 0.0308(8) 0.0364(9) 0.0297(8) 0.0094(7) 0.0023(6) -0.0032(7)

loop_
_atom_type_symbol
_atom_type_description
_atom_type_scat_dispersion_real
_atom_type_scat_dispersion_imag
_atom_type_scat_source
C C 0.0033 0.0016 'International Tables Vol C Tables 4.2.6.8 and 6.1.1.4'
H H 0.0000 0.0000 'International Tables Vol C Tables 4.2.6.8 and 6.1.1.4'
Cl Cl 0.1484 0.1585 'International Tables Vol C Tables 4.2.6.8 and 6.1.1.4'
F F 0.0171 0.0103 'International Tables Vol C Tables 4.2.6.8 and 6.1.1.4'
Mn Mn 0.3368 0.7283 'International Tables Vol C Tables 4.2.6.8 and 6.1.1.4'
N N 0.0061 0.0033 'International Tables Vol C Tables 4.2.6.8 and 6.1.1.4'
O O 0.0106 0.0060 'International Tables Vol C Tables 4.2.6.8 and 6.1.1.4'
P P 0.1023 0.0942 'International Tables Vol C Tables 4.2.6.8 and 6.1.1.4'

loop_
_geom_angle_atom_site_label_1
_geom_angle_atom_site_label_2
_geom_angle_atom_site_label_3
_geom_angle
_geom_angle_site_symmetry_1
_geom_angle_site_symmetry_3
_geom_angle_publ_flag
O31 Mn1 O11 88.05(5) . . ?
O31 Mn1 O21 91.16(5) . . ?
O11 Mn1 O21 88.80(5) . . ?
O31 Mn1 N7 81.78(5) . . ?
O11 Mn1 N7 140.27(5) . . ?
O21 Mn1 N7 129.48(5) . . ?
O31 Mn1 N1 129.19(5) . . ?
O11 Mn1 N1 80.59(5) . . ?
O21 Mn1 N1 137.35(5) . . ?
N7 Mn1 N1 76.69(5) . . ?
O31 Mn1 N4 141.13(5) . . ?
O11 Mn1 N4 129.05(5) . . ?
O21 Mn1 N4 80.02(5) . . ?
N7 Mn1 N4 75.46(5) . . ?
N1 Mn1 N4 75.42(5) . . ?
C2 N1 C10 109.88(13) . . ?
C2 N1 C9 112.24(13) . . ?
C10 N1 C9 110.74(13) . . ?
C2 N1 Mn1 103.10(10) . . ?
C10 N1 Mn1 110.27(10) . . ?
C9 N1 Mn1 110.37(10) . . ?
N1 C2 C3 112.20(14) . . ?
N1 C2 H21 109.2 . . ?
C3 C2 H21 109.2 . . ?
N1 C2 H22 109.2 . . ?
C3 C2 H22 109.2 . . ?
H21 C2 H22 107.9 . . ?
N4 C3 C2 110.92(13) . . ?
N4 C3 H31 109.5 . . ?
C2 C3 H31 109.5 . . ?
N4 C3 H32 109.5 . . ?
C2 C3 H32 109.5 . . ?
H31 C3 H32 108.0 . . ?
C20 N4 C5 110.44(13) . . ?
C20 N4 C3 109.76(13) . . ?
C5 N4 C3 112.40(13) . . ?
C20 N4 Mn1 110.50(10) . . ?
C5 N4 Mn1 102.46(10) . . ?
C3 N4 Mn1 111.12(10) . . ?
N4 C5 C6 111.86(13) . . ?
N4 C5 H51 109.2 . . ?
C6 C5 H51 109.2 . . ?
N4 C5 H52 109.2 . . ?
C6 C5 H52 109.2 . . ?
H51 C5 H52 107.9 . . ?
N7 C6 C5 111.48(13) . . ?
N7 C6 H61 109.3 . . ?
C5 C6 H61 109.3 . . ?
N7 C6 H62 109.3 . . ?
C5 C6 H62 109.3 . . ?
H61 C6 H62 108.0 . . ?
C30 N7 C8 111.03(13) . . ?
C30 N7 C6 109.77(13) . . ?
C8 N7 C6 111.80(13) . . ?
C30 N7 Mn1 109.04(10) . . ?
C8 N7 Mn1 103.07(10) . . ?
C6 N7 Mn1 111.96(10) . . ?
N7 C8 C9 112.92(14) . . ?
N7 C8 H81 109.0 . . ?
C9 C8 H81 109.0 . . ?
N7 C8 H82 109.0 . . ?
C9 C8 H82 109.0 . . ?
H81 C8 H82 107.8 . . ?
N1 C9 C8 112.30(14) . . ?
N1 C9 H91 109.1 . . ?
C8 C9 H91 109.1 . . ?
N1 C9 H92 109.1 . . ?
C8 C9 H92 109.1 . . ?
H91 C9 H92 107.9 . . ?
N1 C10 P1 110.95(11) . . ?
N1 C10 H101 109.4 . . ?
P1 C10 H101 109.4 . . ?
N1 C10 H102 109.4 . . ?
P1 C10 H102 109.4 . . ?
H101 C10 H102 108.0 . . ?
O12 P1 O11 116.58(8) . . ?
O12 P1 C11 109.35(8) . . ?
O11 P1 C11 106.79(8) . . ?
O12 P1 C10 113.61(8) . . ?
O11 P1 C10 104.83(7) . . ?
C11 P1 C10 104.84(8) . . ?
P1 O11 Mn1 121.16(7) . . ?
C12 C11 P1 115.01(13) . . ?
C12 C11 H111 108.5 . . ?
P1 C11 H111 108.5 . . ?
C12 C11 H112 108.5 . . ?
P1 C11 H112 108.5 . . ?
H111 C11 H112 107.5 . . ?
F122 C12 F123 106.71(15) . . ?
F122 C12 F121 106.37(15) . . ?
F123 C12 F121 105.91(15) . . ?
F122 C12 C11 112.95(15) . . ?
F123 C12 C11 112.27(16) . . ?
F121 C12 C11 112.15(15) . . ?
N4 C20 P2 111.57(11) . . ?
N4 C20 H201 109.3 . . ?
P2 C20 H201 109.3 . . ?
N4 C20 H202 109.3 . . ?
P2 C20 H202 109.3 . . ?
H201 C20 H202 108.0 . . ?
O22 P2 O21 116.28(7) . . ?
O22 P2 C21 111.08(8) . . ?
O21 P2 C21 106.19(8) . . ?
O22 P2 C20 111.85(8) . . ?
O21 P2 C20 105.55(7) . . ?
C21 P2 C20 105.10(8) . . ?
P2 O21 Mn1 121.07(7) . . ?
C22 C21 P2 115.33(13) . . ?
C22 C21 H211 108.4 . . ?
P2 C21 H211 108.4 . . ?
C22 C21 H212 108.4 . . ?
P2 C21 H212 108.4 . . ?
H211 C21 H212 107.5 . . ?
F222 C22 F223 106.58(16) . . ?
F222 C22 F221 106.66(16) . . ?
F223 C22 F221 106.26(16) . . ?
F222 C22 C21 112.88(17) . . ?
F223 C22 C21 111.70(16) . . ?
F221 C22 C21 112.31(15) . . ?
N7 C30 P3 111.15(11) . . ?
N7 C30 H301 109.4 . . ?
P3 C30 H301 109.4 . . ?
N7 C30 H302 109.4 . . ?
P3 C30 H302 109.4 . . ?
H301 C30 H302 108.0 . . ?
O32 P3 O31 115.65(8) . . ?
O32 P3 C31 110.31(8) . . ?
O31 P3 C31 106.32(8) . . ?
O32 P3 C30 113.20(8) . . ?
O31 P3 C30 104.97(8) . . ?
C31 P3 C30 105.67(8) . . ?
P3 O31 Mn1 119.93(7) . . ?
C32 C31 P3 117.07(14) . . ?
C32 C31 H311 108.0 . . ?
P3 C31 H311 108.0 . . ?
C32 C31 H312 108.0 . . ?
P3 C31 H312 108.0 . . ?
H311 C31 H312 107.3 . . ?
F321 C32 F323 105.95(16) . . ?
F321 C32 F322 106.25(17) . . ?
F323 C32 F322 106.03(16) . . ?
F321 C32 C31 112.14(16) . . ?
F323 C32 C31 112.18(17) . . ?
F322 C32 C31 113.72(16) . . ?
H11A N1A H12A 108(2) . . ?
H11A N1A H13A 108(3) . . ?
H12A N1A H13A 113(3) . . ?
H11A N1A H14A 107(3) . . ?
H12A N1A H14A 113(3) . . ?
H13A N1A H14A 109(3) . . ?
H21A N2A H22A 118.4 . . ?
H21A N2A H23A 105.5 . . ?
H22A N2A H23A 111.8 . . ?
H21A N2A H24A 107.4 . . ?
H22A N2A H24A 106.0 . . ?
H23A N2A H24A 107(3) . . ?
H31A N3A H32A 110(3) . . ?
H31A N3A H33A 109(3) . . ?
H32A N3A H33A 108(3) . . ?
H31A N3A H34A 105(3) . . ?
H32A N3A H34A 116(3) . . ?
H33A N3A H34A 109(3) . . ?
H11W O1W H12W 108(3) . . ?
H21W O2W H22W 108(3) . . ?
H31W O3W H32W 104(3) . . ?

loop_
_geom_bond_atom_site_label_1
_geom_bond_atom_site_label_2
_geom_bond_distance
_geom_bond_site_symmetry_2
_geom_bond_publ_flag
Mn1 O31 2.1168(12) . ?
Mn1 O11 2.1228(12) . ?
Mn1 O21 2.1438(12) . ?
Mn1 N7 2.3406(14) . ?
Mn1 N1 2.3599(14) . ?
Mn1 N4 2.3771(14) . ?
N1 C2 1.485(2) . ?
N1 C10 1.486(2) . ?
N1 C9 1.497(2) . ?
C2 C3 1.522(2) . ?
C2 H21 0.9900 . ?
C2 H22 0.9900 . ?
C3 N4 1.490(2) . ?
C3 H31 0.9900 . ?
C3 H32 0.9900 . ?
N4 C20 1.478(2) . ?
N4 C5 1.488(2) . ?
C5 C6 1.524(2) . ?
C5 H51 0.9900 . ?
C5 H52 0.9900 . ?
C6 N7 1.492(2) . ?
C6 H61 0.9900 . ?
C6 H62 0.9900 . ?
N7 C30 1.483(2) . ?
N7 C8 1.489(2) . ?
C8 C9 1.532(2) . ?
C8 H81 0.9900 . ?
C8 H82 0.9900 . ?
C9 H91 0.9900 . ?
C9 H92 0.9900 . ?
C10 P1 1.8318(17) . ?
C10 H101 0.9900 . ?
C10 H102 0.9900 . ?
P1 O12 1.5028(13) . ?
P1 O11 1.5155(13) . ?
P1 C11 1.8197(17) . ?
C11 C12 1.495(2) . ?
C11 H111 0.9900 . ?
C11 H112 0.9900 . ?
C12 F122 1.339(2) . ?
C12 F123 1.345(2) . ?
C12 F121 1.354(2) . ?
C20 P2 1.8187(17) . ?
C20 H201 0.9900 . ?
C20 H202 0.9900 . ?
P2 O22 1.4991(13) . ?
P2 O21 1.5238(12) . ?
P2 C21 1.8186(18) . ?
C21 C22 1.496(2) . ?
C21 H211 0.9900 . ?
C21 H212 0.9900 . ?
C22 F222 1.337(2) . ?
C22 F223 1.340(2) . ?
C22 F221 1.347(2) . ?
C30 P3 1.8304(18) . ?
C30 H301 0.9900 . ?
C30 H302 0.9900 . ?
P3 O32 1.4993(13) . ?
P3 O31 1.5204(12) . ?
P3 C31 1.8205(18) . ?
C31 C32 1.492(2) . ?
C31 H311 0.9900 . ?
C31 H312 0.9900 . ?
C32 F321 1.342(2) . ?
C32 F323 1.343(2) . ?
C32 F322 1.343(2) . ?
N1A H11A 0.88(3) . ?
N1A H12A 0.91(3) . ?
N1A H13A 0.90(3) . ?
N1A H14A 0.90(3) . ?
N2A H21A 0.8486 . ?
N2A H22A 0.8562 . ?
N2A H23A 0.79(3) . ?
N2A H24A 0.82(3) . ?
N3A H31A 0.85(3) . ?
N3A H32A 0.86(3) . ?
N3A H33A 0.90(4) . ?
N3A H34A 0.79(4) . ?
O1W H11W 0.86(4) . ?
O1W H12W 0.89(4) . ?
O2W H21W 0.87(3) . ?
O2W H22W 0.82(3) . ?
O3W H31W 0.89(3) . ?
O3W H32W 0.85(4) . ?
